data_9001671
loop_
_publ_author_name
'Fleet M E'
'Pan Y'

_publ_section_title
;
 Site preference of rare earth elements in fluorapatite
 Sample: La-FAp
;
_journal_name_full 'American Mineralogist'
_journal_page_first 329
_journal_page_last 335
_journal_volume 80
_journal_year 1995
_chemical_formula_sum 'Ca4.497 F La0.325 Na0.178 O12 P2.856 Si0.144'
_chemical_name_mineral Fluorapatite
_space_group_IT_number 176
_symmetry_space_group_name_Hall '-P 6c'
_symmetry_space_group_name_H-M 'P 63/m'
_cell_angle_alpha 90
_cell_angle_beta 90
_cell_angle_gamma 120
_cell_length_a 9.4123
_cell_length_b 9.4123
_cell_length_c 6.9080
_cell_formula_units_Z 2
_cell_volume 529.998
_cod_original_formula_sum 'Ca4.497 Na.178 La.325 (P2.856 Si.144) O12 F'
_cod_database_code 9001671

loop_
_symmetry_equiv_pos_as_xyz
x,y,z
-x+y,-x,1/2-z
x-y,x,1/2+z
y,-x+y,-z
-y,x-y,z
x,y,1/2-z
-x,-y,1/2+z
x-y,x,-z
-x+y,-x,z
-y,x-y,1/2-z
y,-x+y,1/2+z
-x,-y,-z

loop_
_atom_site_label
_atom_site_fract_x
_atom_site_fract_y
_atom_site_fract_z
_atom_site_occupancy
_atom_site_U_iso_or_equiv
Ca1 0.66667 0.33333 0.00060 0.88800 0.01115
Na1 0.66667 0.33333 0.00060 0.08900 0.01115
La1 0.66667 0.33333 0.00060 0.02300 0.01115
Ca2 0.98989 0.24018 0.25000 0.90700 0.01018
La2 0.98989 0.24018 0.25000 0.09300 0.01018
P 0.36898 0.39808 0.25000 0.95200 0.00681
Si 0.36898 0.39808 0.25000 0.04800 0.00681
O1 0.48470 0.32680 0.25000 1.00000 0.01279
O2 0.46630 0.58720 0.25000 1.00000 0.01507
O3 0.25680 0.34060 0.07160 1.00000 0.01773
F 0.00000 0.00000 0.25000 1.00000 0.03863

loop_
_cod_related_entry_id
_cod_related_entry_database
_cod_related_entry_code
1 AMCSD 0001723
2 AMCSD 0001727

loop_
_[local]_alternative_name_id
_[local]_alternative_name_type
_[local]_alternative_name_source
_[local]_alternative_name_source_id
_[local]_alternative_name_value
1 mineral AMCSD 0001723 "Fluorapatite"
2 mineral AMCSD 0001727 "Apatite-(CaF)"

_database_code_amcsd 0001723
